data_2228124
loop_
_publ_author_name
'Dong, Bao-Li'
'Wang, Ming-Liang'
'Li, Yong-Hua'

_publ_section_title
;
 5-(Anthracen-9-yl)-3-(4-nitrophenyl)-1-phenyl-4,5-dihydro-1<i>H</i>-pyrazole
;
_journal_coeditor_code XU5037
_journal_issue 11
_journal_name_full 'Acta Crystallographica Section E'
_journal_page_first o2786
_journal_paper_doi 10.1107/S1600536810038912
_journal_volume 66
_journal_year 2010
_chemical_formula_iupac 'C29 H21 N3 O2'
_chemical_formula_moiety 'C29 H21 N3 O2'
_chemical_formula_sum 'C29 H21 N3 O2'
_chemical_formula_weight 443.49
_chemical_name_systematic
;
5-(Anthracen-9-yl)-3-(4-nitrophenyl)-1-phenyl-4,5-dihydro-1<i>H</i>-pyrazole
;
_space_group_IT_number 29
_symmetry_cell_setting orthorhombic
_symmetry_space_group_name_Hall 'P 2c -2ac'
_symmetry_space_group_name_H-M 'P c a 21'
_atom_sites_solution_hydrogens geom
_atom_sites_solution_primary direct
_atom_sites_solution_secondary difmap
_audit_creation_method SHELXL-97
_cell_angle_alpha 90.00
_cell_angle_beta 90.00
_cell_angle_gamma 90.00
_cell_formula_units_Z 4
_cell_length_a 23.023(5)
_cell_length_b 10.195(2)
_cell_length_c 9.2005(18)
_cell_measurement_reflns_used 2023
_cell_measurement_temperature 293(2)
_cell_measurement_theta_max 25.000
_cell_measurement_theta_min 2.6143
_cell_volume 2159.5(8)
_computing_cell_refinement 'CrystalClear (Rigaku, 2005)'
_computing_data_collection 'CrystalClear (Rigaku, 2005)'
_computing_data_reduction 'CrystalClear (Rigaku, 2005)'
_computing_molecular_graphics 'SHELXTL (Sheldrick, 2008)'
_computing_publication_material 'SHELXTL (Sheldrick, 2008)'
_computing_structure_refinement 'SHELXTL (Sheldrick, 2008)'
_computing_structure_solution 'SHELXTL (Sheldrick, 2008)'
_diffrn_ambient_temperature 293(2)
_diffrn_detector_area_resol_mean 13.6612
_diffrn_measured_fraction_theta_full 0.998
_diffrn_measured_fraction_theta_max 0.998
_diffrn_measurement_device_type 'Rigaku Mercury2'
_diffrn_measurement_method CCD_Profile_fitting
_diffrn_radiation_monochromator graphite
_diffrn_radiation_source 'fine-focus sealed tube'
_diffrn_radiation_type MoK\a
_diffrn_radiation_wavelength 0.71073
_diffrn_reflns_av_R_equivalents 0.0678
_diffrn_reflns_av_sigmaI/netI 0.0351
_diffrn_reflns_limit_h_max 27
_diffrn_reflns_limit_h_min -27
_diffrn_reflns_limit_k_max 12
_diffrn_reflns_limit_k_min -12
_diffrn_reflns_limit_l_max 10
_diffrn_reflns_limit_l_min -10
_diffrn_reflns_number 17812
_diffrn_reflns_theta_full 25.00
_diffrn_reflns_theta_max 25.00
_diffrn_reflns_theta_min 3.11
_diffrn_standards_number 0
_exptl_absorpt_coefficient_mu 0.087
_exptl_absorpt_correction_type none
_exptl_crystal_colour red
_exptl_crystal_density_diffrn 1.364
_exptl_crystal_density_method 'not measured'
_exptl_crystal_description Prism
_exptl_crystal_F_000 928
_exptl_crystal_size_max 0.20
_exptl_crystal_size_mid 0.20
_exptl_crystal_size_min 0.20
_refine_diff_density_max 0.135
_refine_diff_density_min -0.157
_refine_ls_extinction_method none
_refine_ls_goodness_of_fit_ref 1.084
_refine_ls_hydrogen_treatment constr
_refine_ls_matrix_type full
_refine_ls_number_parameters 308
_refine_ls_number_reflns 2023
_refine_ls_number_restraints 2
_refine_ls_restrained_S_all 1.160
_refine_ls_R_factor_all 0.0565
_refine_ls_R_factor_gt 0.0436
_refine_ls_shift/su_max 0.000
_refine_ls_shift/su_mean 0.000
_refine_ls_structure_factor_coef Fsqd
_refine_ls_weighting_details 'calc w=1/[\s^2^(Fo^2^)+(0.0418P)^2^+0.3731P] where P=(Fo^2^+2Fc^2^)/3'
_refine_ls_weighting_scheme calc
_refine_ls_wR_factor_gt 0.0899
_refine_ls_wR_factor_ref 0.0954
_reflns_number_gt 1675
_reflns_number_total 2023
_reflns_threshold_expression I>2sigma(I)
_cod_data_source_file xu5037.cif
_cod_data_source_block I
_cod_original_cell_volume 2159.6(7)
_cod_database_code 2228124
_cod_database_fobs_code 2228124

loop_
_symmetry_equiv_pos_as_xyz
'x, y, z'
'-x, -y, z+1/2'
'x+1/2, -y, z'
'-x+1/2, y, z+1/2'

loop_
_atom_site_type_symbol
_atom_site_label
_atom_site_fract_x
_atom_site_fract_y
_atom_site_fract_z
_atom_site_U_iso_or_equiv
_atom_site_adp_type
_atom_site_calc_flag
_atom_site_refinement_flags
_atom_site_occupancy
_atom_site_disorder_assembly
_atom_site_disorder_group
N N2 0.34781(11) 0.8437(3) 0.1581(3) 0.0417(7) Uani d . 1 . .
C C18 0.33011(15) 0.6798(3) -0.0211(4) 0.0400(8) Uani d . 1 . .
C C6 0.48920(14) 0.7455(3) 0.3722(4) 0.0392(8) Uani d . 1 . .
C C7 0.49683(14) 0.8475(3) 0.2692(4) 0.0380(8) Uani d . 1 . .
C C5 0.53459(15) 0.7161(3) 0.4735(4) 0.0451(9) Uani d . 1 . .
C C17 0.36872(14) 0.7631(4) 0.0641(4) 0.0410(9) Uani d . 1 . .
C C21 0.25650(16) 0.5236(3) -0.1831(4) 0.0437(9) Uani d . 1 . .
C C9 0.59566(15) 0.8817(4) 0.3653(4) 0.0461(9) Uani d . 1 . .
O O1 0.16551(13) 0.4657(3) -0.2656(4) 0.0673(9) Uani d . 1 . .
C C8 0.55013(14) 0.9175(3) 0.2655(4) 0.0394(9) Uani d . 1 . .
C C15 0.44934(13) 0.8788(3) 0.1582(4) 0.0408(8) Uani d . 1 . .
H H15A 0.4619 0.9549 0.1013 0.049 Uiso calc RD 1 . .
N N3 0.39237(12) 0.9097(3) 0.2234(4) 0.0434(7) Uani d . 1 . .
C C29 0.42219(16) 1.1131(3) 0.3361(4) 0.0437(9) Uani d . 1 . .
H H29A 0.4595 1.1022 0.2991 0.052 Uiso calc R 1 . .
C C1 0.43743(16) 0.6694(3) 0.3833(4) 0.0464(9) Uani d . 1 . .
H H1A 0.4074 0.6842 0.3178 0.056 Uiso calc R 1 . .
C C27 0.35497(16) 1.2377(4) 0.4779(5) 0.0594(11) Uani d . 1 . .
H H27A 0.3468 1.3096 0.5367 0.071 Uiso calc R 1 . .
C C11 0.65023(17) 0.9509(4) 0.3584(5) 0.0613(12) Uani d . 1 . .
H H11A 0.6801 0.9270 0.4211 0.074 Uiso calc R 1 . .
C C14 0.56258(15) 1.0242(3) 0.1698(5) 0.0482(9) Uani d . 1 . .
H H14A 0.5339 1.0515 0.1053 0.058 Uiso calc RD 1 . .
C C24 0.37940(15) 1.0216(3) 0.3050(4) 0.0409(9) Uani d . 1 . .
C C10 0.58675(16) 0.7836(4) 0.4662(4) 0.0506(10) Uani d . 1 . .
H H10A 0.6164 0.7624 0.5307 0.061 Uiso calc R 1 . .
N N1 0.21739(15) 0.4423(3) -0.2714(4) 0.0558(9) Uani d . 1 . .
C C23 0.35171(16) 0.5779(4) -0.1053(5) 0.0546(11) Uani d . 1 . .
H H23A 0.3915 0.5628 -0.1076 0.066 Uiso calc R 1 . .
C C2 0.43091(17) 0.5761(4) 0.4868(5) 0.0564(11) Uani d . 1 . .
H H2A 0.3967 0.5277 0.4904 0.068 Uiso calc R 1 . .
C C20 0.23398(15) 0.6237(4) -0.1030(4) 0.0476(10) Uani d . 1 . .
H H20A 0.1942 0.6399 -0.1041 0.057 Uiso calc R 1 . .
O O2 0.23825(14) 0.3550(3) -0.3453(4) 0.0887(11) Uani d . 1 . .
C C28 0.40961(17) 1.2200(4) 0.4218(5) 0.0509(10) Uani d . 1 . .
H H28A 0.4385 1.2810 0.4419 0.061 Uiso calc R 1 . .
C C12 0.65894(18) 1.0493(4) 0.2635(6) 0.0689(13) Uani d . 1 . .
H H12A 0.6946 1.0921 0.2605 0.083 Uiso calc R 1 . .
C C16 0.43391(13) 0.7676(4) 0.0517(4) 0.0453(9) Uani d . 1 . .
H H16A 0.4461 0.7885 -0.0466 0.054 Uiso calc R 1 . .
H H16B 0.4514 0.6852 0.0810 0.054 Uiso calc R 1 . .
C C13 0.61422(17) 1.0873(4) 0.1690(5) 0.0577(11) Uani d . 1 . .
H H13A 0.6201 1.1567 0.1051 0.069 Uiso calc R 1 . .
C C3 0.47497(19) 0.5511(4) 0.5891(5) 0.0590(11) Uani d . 1 . .
H H3A 0.4693 0.4889 0.6617 0.071 Uiso calc R 1 . .
C C25 0.32422(17) 1.0409(4) 0.3603(5) 0.0566(11) Uani d . 1 . .
H H25A 0.2949 0.9812 0.3393 0.068 Uiso calc R 1 . .
C C19 0.27035(15) 0.7011(3) -0.0203(4) 0.0474(9) Uani d . 1 . .
H H19A 0.2549 0.7680 0.0365 0.057 Uiso calc R 1 . .
C C4 0.52555(19) 0.6179(4) 0.5811(5) 0.0584(11) Uani d . 1 . .
H H4A 0.5550 0.5993 0.6471 0.070 Uiso calc R 1 . .
C C22 0.31528(17) 0.4985(4) -0.1856(5) 0.0572(11) Uani d . 1 . .
H H22A 0.3301 0.4294 -0.2403 0.069 Uiso calc R 1 . .
C C26 0.31263(17) 1.1481(4) 0.4460(6) 0.0679(13) Uani d . 1 . .
H H26A 0.2754 1.1600 0.4829 0.082 Uiso calc R 1 . .

loop_
_atom_site_aniso_label
_atom_site_aniso_U_11
_atom_site_aniso_U_22
_atom_site_aniso_U_33
_atom_site_aniso_U_12
_atom_site_aniso_U_13
_atom_site_aniso_U_23
N2 0.0337(16) 0.0427(16) 0.0487(18) 0.0034(14) -0.0089(15) -0.0072(16)
C18 0.0364(18) 0.0455(19) 0.038(2) -0.0010(16) -0.0049(17) -0.0013(18)
C6 0.0333(19) 0.0358(18) 0.048(2) 0.0078(15) -0.0037(16) -0.0067(18)
C7 0.0317(18) 0.0382(18) 0.044(2) 0.0055(15) -0.0054(16) -0.0067(18)
C5 0.046(2) 0.044(2) 0.045(2) 0.0123(17) -0.0091(19) -0.005(2)
C17 0.0322(18) 0.049(2) 0.041(2) 0.0033(16) -0.0077(16) -0.0047(19)
C21 0.040(2) 0.052(2) 0.0393(19) -0.0063(18) -0.0050(18) -0.0046(19)
C9 0.032(2) 0.054(2) 0.052(2) 0.0026(17) -0.0061(17) -0.014(2)
O1 0.0474(17) 0.081(2) 0.074(2) -0.0142(15) -0.0129(17) -0.0069(18)
C8 0.0347(19) 0.042(2) 0.042(2) 0.0047(15) -0.0029(16) -0.0111(18)
C15 0.0331(18) 0.044(2) 0.045(2) 0.0027(15) -0.0080(17) -0.0037(19)
N3 0.0310(15) 0.0459(17) 0.0534(18) 0.0040(14) -0.0084(15) -0.0110(16)
C29 0.041(2) 0.041(2) 0.049(2) 0.0030(17) -0.0015(18) -0.0050(19)
C1 0.041(2) 0.042(2) 0.056(2) 0.0045(17) -0.0084(19) -0.001(2)
C27 0.055(3) 0.052(2) 0.071(3) 0.002(2) 0.005(2) -0.022(2)
C11 0.038(2) 0.074(3) 0.072(3) 0.002(2) -0.012(2) -0.015(3)
C14 0.040(2) 0.050(2) 0.055(2) 0.0007(18) 0.0018(19) -0.004(2)
C24 0.040(2) 0.0387(19) 0.044(2) 0.0035(16) -0.0075(17) -0.0030(18)
C10 0.038(2) 0.060(2) 0.054(3) 0.0114(19) -0.014(2) -0.012(2)
N1 0.054(2) 0.064(2) 0.050(2) -0.0117(18) -0.0066(18) -0.003(2)
C23 0.035(2) 0.076(3) 0.053(2) 0.0052(19) -0.0053(19) -0.021(2)
C2 0.054(2) 0.045(2) 0.071(3) 0.0012(19) 0.001(2) 0.003(2)
C20 0.0313(19) 0.055(2) 0.056(2) 0.0010(17) -0.0054(19) -0.002(2)
O2 0.075(2) 0.097(2) 0.094(3) -0.007(2) -0.001(2) -0.055(2)
C28 0.048(2) 0.041(2) 0.064(3) 0.0001(18) -0.004(2) -0.005(2)
C12 0.048(3) 0.071(3) 0.088(4) -0.017(2) 0.002(3) -0.012(3)
C16 0.0333(19) 0.059(2) 0.044(2) 0.0019(17) -0.0053(17) -0.010(2)
C13 0.046(2) 0.060(3) 0.067(3) -0.009(2) 0.005(2) -0.007(2)
C3 0.071(3) 0.047(2) 0.059(3) 0.013(2) 0.001(2) 0.011(2)
C25 0.039(2) 0.056(2) 0.074(3) -0.0022(18) 0.004(2) -0.019(2)
C19 0.040(2) 0.047(2) 0.055(2) 0.0028(17) -0.0064(19) -0.012(2)
C4 0.061(3) 0.056(2) 0.058(3) 0.018(2) -0.011(2) 0.005(2)
C22 0.048(2) 0.070(3) 0.053(2) 0.006(2) -0.002(2) -0.023(2)
C26 0.044(2) 0.073(3) 0.087(4) 0.005(2) 0.013(2) -0.029(3)

loop_
_atom_type_symbol
_atom_type_description
_atom_type_scat_dispersion_real
_atom_type_scat_dispersion_imag
_atom_type_scat_source
C C 0.0033 0.0000 'International Tables Vol C Tables 4.2.6.8 and 6.1.1.4'
H H 0.0000 0.0000 'International Tables Vol C Tables 4.2.6.8 and 6.1.1.4'
N N 0.0061 0.0000 'International Tables Vol C Tables 4.2.6.8 and 6.1.1.4'
O O 0.0106 0.0000 'International Tables Vol C Tables 4.2.6.8 and 6.1.1.4'

loop_
_geom_angle_atom_site_label_1
_geom_angle_atom_site_label_2
_geom_angle_atom_site_label_3
_geom_angle_site_symmetry_1
_geom_angle_site_symmetry_3
_geom_angle
_geom_angle_publ_flag
C17 N2 N3 . . 109.2(3) ?
C23 C18 C19 . . 118.3(3) ?
C23 C18 C17 . . 121.2(3) ?
C19 C18 C17 . . 120.6(3) ?
C7 C6 C1 . . 123.4(3) ?
C7 C6 C5 . . 119.9(3) ?
C1 C6 C5 . . 116.7(3) ?
C6 C7 C8 . . 119.5(3) ?
C6 C7 C15 . . 120.7(3) ?
C8 C7 C15 . . 119.8(3) ?
C10 C5 C4 . . 120.7(4) ?
C10 C5 C6 . . 119.8(4) ?
C4 C5 C6 . . 119.6(3) ?
N2 C17 C18 . . 120.4(3) ?
N2 C17 C16 . . 113.8(3) ?
C18 C17 C16 . . 125.8(3) ?
C20 C21 C22 . . 121.5(3) ?
C20 C21 N1 . . 119.3(3) ?
C22 C21 N1 . . 119.2(3) ?
C10 C9 C8 . . 120.3(3) ?
C10 C9 C11 . . 120.9(4) ?
C8 C9 C11 . . 118.8(4) ?
C7 C8 C14 . . 124.8(3) ?
C7 C8 C9 . . 119.1(3) ?
C14 C8 C9 . . 116.1(3) ?
N3 C15 C7 . . 114.1(3) ?
N3 C15 C16 . . 102.2(3) ?
C7 C15 C16 . . 115.9(3) ?
N3 C15 H15A . . 108.1 ?
C7 C15 H15A . . 108.1 ?
C16 C15 H15A . . 108.1 ?
N2 N3 C24 . . 118.5(3) ?
N2 N3 C15 . . 112.5(3) ?
C24 N3 C15 . . 125.6(3) ?
C28 C29 C24 . . 120.1(3) ?
C28 C29 H29A . . 120.0 ?
C24 C29 H29A . . 120.0 ?
C2 C1 C6 . . 121.7(3) ?
C2 C1 H1A . . 119.1 ?
C6 C1 H1A . . 119.1 ?
C26 C27 C28 . . 119.0(4) ?
C26 C27 H27A . . 120.5 ?
C28 C27 H27A . . 120.5 ?
C12 C11 C9 . . 121.5(4) ?
C12 C11 H11A . . 119.2 ?
C9 C11 H11A . . 119.2 ?
C13 C14 C8 . . 122.8(4) ?
C13 C14 H14A . . 118.6 ?
C8 C14 H14A . . 118.6 ?
C25 C24 C29 . . 118.8(3) ?
C25 C24 N3 . . 120.7(3) ?
C29 C24 N3 . . 120.5(3) ?
C9 C10 C5 . . 121.4(3) ?
C9 C10 H10A . . 119.3 ?
C5 C10 H10A . . 119.3 ?
O2 N1 O1 . . 123.6(3) ?
O2 N1 C21 . . 118.6(3) ?
O1 N1 C21 . . 117.8(3) ?
C22 C23 C18 . . 121.3(3) ?
C22 C23 H23A . . 119.3 ?
C18 C23 H23A . . 119.3 ?
C1 C2 C3 . . 121.2(4) ?
C1 C2 H2A . . 119.4 ?
C3 C2 H2A . . 119.4 ?
C21 C20 C19 . . 119.7(3) ?
C21 C20 H20A . . 120.1 ?
C19 C20 H20A . . 120.1 ?
C27 C28 C29 . . 120.9(4) ?
C27 C28 H28A . . 119.6 ?
C29 C28 H28A . . 119.6 ?
C11 C12 C13 . . 120.0(4) ?
C11 C12 H12A . . 120.0 ?
C13 C12 H12A . . 120.0 ?
C17 C16 C15 . . 101.8(3) ?
C17 C16 H16A . . 111.4 ?
C15 C16 H16A . . 111.4 ?
C17 C16 H16B . . 111.4 ?
C15 C16 H16B . . 111.4 ?
H16A C16 H16B . . 109.3 ?
C14 C13 C12 . . 120.7(4) ?
C14 C13 H13A . . 119.6 ?
C12 C13 H13A . . 119.6 ?
C4 C3 C2 . . 119.6(4) ?
C4 C3 H3A . . 120.2 ?
C2 C3 H3A . . 120.2 ?
C26 C25 C24 . . 120.2(4) ?
C26 C25 H25A . . 119.9 ?
C24 C25 H25A . . 119.9 ?
C20 C19 C18 . . 120.5(3) ?
C20 C19 H19A . . 119.7 ?
C18 C19 H19A . . 119.7 ?
C3 C4 C5 . . 121.2(4) ?
C3 C4 H4A . . 119.4 ?
C5 C4 H4A . . 119.4 ?
C21 C22 C23 . . 118.6(4) ?
C21 C22 H22A . . 120.7 ?
C23 C22 H22A . . 120.7 ?
C27 C26 C25 . . 121.1(4) ?
C27 C26 H26A . . 119.5 ?
C25 C26 H26A . . 119.5 ?

loop_
_geom_bond_atom_site_label_1
_geom_bond_atom_site_label_2
_geom_bond_site_symmetry_2
_geom_bond_distance
_geom_bond_publ_flag
N2 C17 . 1.287(4) ?
N2 N3 . 1.366(4) ?
C18 C23 . 1.388(5) ?
C18 C19 . 1.393(5) ?
C18 C17 . 1.458(5) ?
C6 C7 . 1.417(5) ?
C6 C1 . 1.426(5) ?
C6 C5 . 1.432(5) ?
C7 C8 . 1.420(5) ?
C7 C15 . 1.530(5) ?
C5 C10 . 1.386(5) ?
C5 C4 . 1.423(6) ?
C17 C16 . 1.506(5) ?
C21 C20 . 1.361(5) ?
C21 C22 . 1.378(5) ?
C21 N1 . 1.469(5) ?
C9 C10 . 1.381(6) ?
C9 C8 . 1.440(5) ?
C9 C11 . 1.442(5) ?
O1 N1 . 1.219(4) ?
C8 C14 . 1.429(5) ?
C15 N3 . 1.476(4) ?
C15 C16 . 1.540(5) ?
C15 H15A . 0.9800 ?
N3 C24 . 1.398(4) ?
C29 C28 . 1.375(5) ?
C29 C24 . 1.387(5) ?
C29 H29A . 0.9300 ?
C1 C2 . 1.354(5) ?
C1 H1A . 0.9300 ?
C27 C26 . 1.368(5) ?
C27 C28 . 1.372(5) ?
C27 H27A . 0.9300 ?
C11 C12 . 1.345(6) ?
C11 H11A . 0.9300 ?
C14 C13 . 1.352(5) ?
C14 H14A . 0.9300 ?
C24 C25 . 1.382(5) ?
C10 H10A . 0.9300 ?
N1 O2 . 1.219(4) ?
C23 C22 . 1.380(5) ?
C23 H23A . 0.9300 ?
C2 C3 . 1.407(6) ?
C2 H2A . 0.9300 ?
C20 C19 . 1.379(5) ?
C20 H20A . 0.9300 ?
C28 H28A . 0.9300 ?
C12 C13 . 1.402(6) ?
C12 H12A . 0.9300 ?
C16 H16A . 0.9700 ?
C16 H16B . 0.9700 ?
C13 H13A . 0.9300 ?
C3 C4 . 1.351(6) ?
C3 H3A . 0.9300 ?
C25 C26 . 1.374(5) ?
C25 H25A . 0.9300 ?
C19 H19A . 0.9300 ?
C4 H4A . 0.9300 ?
C22 H22A . 0.9300 ?
C26 H26A . 0.9300 ?

loop_
_geom_hbond_atom_site_label_D
_geom_hbond_atom_site_label_H
_geom_hbond_atom_site_label_A
_geom_hbond_site_symmetry_A
_geom_hbond_distance_DH
_geom_hbond_distance_HA
_geom_hbond_distance_DA
_geom_hbond_angle_DHA
C1 H1A N2 . 0.93 2.59 3.422(5) 149.9
